data_4110980
loop_
_publ_author_name
'Weiping Su'
'Youngjo Kim'
'Arkady Ellern'
'Ilia A. Guzei'
'John G. Verkade'

_publ_section_title
;
 Facile Synthesis of Monomeric Alumatranes
;
_journal_name_full 'Journal of the American Chemical Society'
_journal_page_first 13727
_journal_page_last 13735
_journal_paper_doi 10.1021/ja0626786
_journal_volume 128
_journal_year 2006
_chemical_formula_sum 'C31 H38 Al N O4'
_chemical_formula_weight 515.60
_chemical_name_systematic
; 
 ? 
;
_space_group_IT_number 14
_symmetry_cell_setting monoclinic
_symmetry_space_group_name_Hall '-P 2ybc'
_symmetry_space_group_name_H-M 'P 1 21/c 1'
_atom_sites_solution_hydrogens geom
_atom_sites_solution_primary direct
_atom_sites_solution_secondary difmap
_audit_creation_method SHELXL-97
_cell_angle_alpha 90.00
_cell_angle_beta 97.377(3)
_cell_angle_gamma 90.00
_cell_formula_units_Z 4
_cell_length_a 9.3865(16)
_cell_length_b 17.609(3)
_cell_length_c 16.824(3)
_cell_measurement_reflns_used 858
_cell_measurement_temperature 298(2)
_cell_measurement_theta_max 25.08
_cell_measurement_theta_min 2.44
_cell_volume 2757.8(8)
_computing_cell_refinement 'Bruker SMART'
_computing_data_collection 'Bruker SMART'
_computing_data_reduction 'Bruker SAINT'
_computing_molecular_graphics 'Bruker SHELXTL'
_computing_publication_material 'Bruker SHELXTL'
_computing_structure_refinement 'SHELXL-97 (Sheldrick, 1997)'
_computing_structure_solution 'SHELXS-97 (Sheldrick, 1990)'
_diffrn_ambient_temperature 298(2)
_diffrn_measured_fraction_theta_full 0.996
_diffrn_measured_fraction_theta_max 0.996
_diffrn_measurement_device_type 'CCD area detector'
_diffrn_measurement_method 'phi and omega scans'
_diffrn_radiation_monochromator graphite
_diffrn_radiation_source 'fine-focus sealed tube'
_diffrn_radiation_type MoK\a
_diffrn_radiation_wavelength 0.71073
_diffrn_reflns_av_R_equivalents 0.0354
_diffrn_reflns_av_sigmaI/netI 0.0367
_diffrn_reflns_limit_h_max 10
_diffrn_reflns_limit_h_min -11
_diffrn_reflns_limit_k_max 20
_diffrn_reflns_limit_k_min -20
_diffrn_reflns_limit_l_max 19
_diffrn_reflns_limit_l_min -19
_diffrn_reflns_number 17368
_diffrn_reflns_theta_full 24.81
_diffrn_reflns_theta_max 24.81
_diffrn_reflns_theta_min 2.88
_exptl_absorpt_coefficient_mu 0.110
_exptl_absorpt_correction_T_max 0.96
_exptl_absorpt_correction_T_min 0.89
_exptl_absorpt_correction_type multi-scan
_exptl_absorpt_process_details 'Bruker SADABS'
_exptl_crystal_colour colorless
_exptl_crystal_density_diffrn 1.242
_exptl_crystal_density_meas ?
_exptl_crystal_description plate
_exptl_crystal_F_000 1104
_exptl_crystal_size_max 0.30
_exptl_crystal_size_mid 0.20
_exptl_crystal_size_min 0.08
_refine_diff_density_max 0.311
_refine_diff_density_min -0.259
_refine_diff_density_rms 0.040
_refine_ls_extinction_method none
_refine_ls_goodness_of_fit_ref 1.024
_refine_ls_hydrogen_treatment constr
_refine_ls_matrix_type full
_refine_ls_number_parameters 334
_refine_ls_number_reflns 4725
_refine_ls_number_restraints 0
_refine_ls_restrained_S_all 1.024
_refine_ls_R_factor_all 0.0622
_refine_ls_R_factor_gt 0.0462
_refine_ls_shift/su_max 0.001
_refine_ls_shift/su_mean 0.000
_refine_ls_structure_factor_coef Fsqd
_refine_ls_weighting_details 'calc w=1/[\s^2^(Fo^2^)+(0.0673P)^2^+1.3077P] where P=(Fo^2^+2Fc^2^)/3'
_refine_ls_weighting_scheme calc
_refine_ls_wR_factor_gt 0.1241
_refine_ls_wR_factor_ref 0.1389
_reflns_number_gt 3677
_reflns_number_total 4725
_reflns_threshold_expression >2sigma(I)
_cod_data_source_file ja0626786si20060804_052202.cif
_cod_data_source_block ver70
_cod_depositor_comments
;
The following automatic conversions were performed:

'_exptl_crystal_density_meas' value 'none' was changed to '?' - the
value is perceived as not measured.

Automatic conversion script
Id: cif_fix_values 3008 2015-01-20 13:52:24Z robertas 
;
_cod_database_code 4110980

loop_
_symmetry_equiv_pos_as_xyz
'x, y, z'
'-x, y+1/2, -z+1/2'
'-x, -y, -z'
'x, -y-1/2, z-1/2'

loop_
_atom_site_label
_atom_site_type_symbol
_atom_site_fract_x
_atom_site_fract_y
_atom_site_fract_z
_atom_site_U_iso_or_equiv
_atom_site_adp_type
_atom_site_occupancy
_atom_site_symmetry_multiplicity
_atom_site_calc_flag
_atom_site_refinement_flags
Al1 Al 0.33760(7) 0.11553(4) 0.31840(4) 0.0427(2) Uani 1 1 d .
C1 C 0.4957(2) -0.01722(12) 0.37178(12) 0.0423(5) Uani 1 1 d .
C2 C 0.4879(2) -0.08585(13) 0.41341(13) 0.0460(5) Uani 1 1 d .
C3 C 0.3684(3) -0.09952(15) 0.46266(14) 0.0570(6) Uani 1 1 d .
H3A H 0.3794 -0.1489 0.4869 0.086 Uiso 1 1 calc R
H3B H 0.2780 -0.0969 0.4289 0.086 Uiso 1 1 calc R
H3C H 0.3712 -0.0615 0.5037 0.086 Uiso 1 1 calc R
C4 C 0.5926(3) -0.13997(13) 0.40665(14) 0.0524(6) Uani 1 1 d .
H4A H 0.5879 -0.1856 0.4340 0.063 Uiso 1 1 calc R
C5 C 0.7037(3) -0.12966(13) 0.36125(15) 0.0522(6) Uani 1 1 d .
C6 C 0.8099(3) -0.19217(16) 0.3514(2) 0.0756(8) Uani 1 1 d .
H6A H 0.7884 -0.2356 0.3822 0.113 Uiso 1 1 calc R
H6B H 0.9054 -0.1747 0.3698 0.113 Uiso 1 1 calc R
H6C H 0.8037 -0.2060 0.2959 0.113 Uiso 1 1 calc R
C7 C 0.7116(2) -0.06044(13) 0.32281(13) 0.0468(5) Uani 1 1 d .
H7A H 0.7863 -0.0517 0.2926 0.056 Uiso 1 1 calc R
C8 C 0.6103(2) -0.00406(12) 0.32848(12) 0.0416(5) Uani 1 1 d .
C9 C 0.6252(2) 0.07155(12) 0.28921(13) 0.0435(5) Uani 1 1 d .
H9A H 0.6556 0.1090 0.3302 0.052 Uiso 1 1 calc R
H9B H 0.6996 0.0680 0.2543 0.052 Uiso 1 1 calc R
C10 C 0.1912(2) 0.09450(12) 0.15967(14) 0.0455(5) Uani 1 1 d .
C11 C 0.0669(3) 0.11433(13) 0.10831(16) 0.0547(6) Uani 1 1 d .
C12 C -0.0575(3) 0.14925(18) 0.1424(2) 0.0755(8) Uani 1 1 d .
H12A H -0.1334 0.1595 0.0999 0.113 Uiso 1 1 calc R
H12B H -0.0274 0.1958 0.1691 0.113 Uiso 1 1 calc R
H12C H -0.0913 0.1148 0.1800 0.113 Uiso 1 1 calc R
C13 C 0.0637(3) 0.10137(15) 0.02676(17) 0.0632(7) Uani 1 1 d .
H13A H -0.0187 0.1146 -0.0071 0.076 Uiso 1 1 calc R
C14 C 0.1773(3) 0.06975(15) -0.00657(15) 0.0579(6) Uani 1 1 d .
C15 C 0.1713(4) 0.0580(2) -0.09566(17) 0.0852(10) Uani 1 1 d .
H15A H 0.2596 0.0356 -0.1071 0.128 Uiso 1 1 calc R
H15B H 0.1579 0.1061 -0.1225 0.128 Uiso 1 1 calc R
H15C H 0.0926 0.0250 -0.1141 0.128 Uiso 1 1 calc R
C16 C 0.2974(3) 0.05030(13) 0.04545(13) 0.0495(6) Uani 1 1 d .
H16A H 0.3753 0.0287 0.0248 0.059 Uiso 1 1 calc R
C17 C 0.3064(2) 0.06187(12) 0.12770(13) 0.0435(5) Uani 1 1 d .
C18 C 0.4379(2) 0.03857(12) 0.18135(13) 0.0434(5) Uani 1 1 d .
H18A H 0.4176 -0.0076 0.2092 0.052 Uiso 1 1 calc R
H18B H 0.5136 0.0274 0.1490 0.052 Uiso 1 1 calc R
C19 C 0.5194(2) 0.24596(12) 0.32584(14) 0.0455(5) Uani 1 1 d .
C20 C 0.5778(3) 0.30469(12) 0.37652(14) 0.0498(6) Uani 1 1 d .
C21 C 0.5228(4) 0.31800(15) 0.45546(17) 0.0728(8) Uani 1 1 d .
H21A H 0.5733 0.3600 0.4825 0.109 Uiso 1 1 calc R
H21B H 0.5380 0.2732 0.4880 0.109 Uiso 1 1 calc R
H21C H 0.4220 0.3293 0.4463 0.109 Uiso 1 1 calc R
C22 C 0.6849(3) 0.34893(12) 0.35231(15) 0.0521(6) Uani 1 1 d .
H22A H 0.7227 0.3879 0.3859 0.062 Uiso 1 1 calc R
C23 C 0.7394(3) 0.33851(13) 0.28032(15) 0.0505(6) Uani 1 1 d .
C24 C 0.8510(3) 0.39037(17) 0.25355(19) 0.0741(8) Uani 1 1 d .
H24A H 0.8763 0.4285 0.2937 0.111 Uiso 1 1 calc R
H24B H 0.8132 0.4143 0.2040 0.111 Uiso 1 1 calc R
H24C H 0.9348 0.3614 0.2458 0.111 Uiso 1 1 calc R
C25 C 0.6843(2) 0.27818(12) 0.23284(14) 0.0464(5) Uani 1 1 d .
H25A H 0.7212 0.2685 0.1851 0.056 Uiso 1 1 calc R
C26 C 0.5761(2) 0.23202(12) 0.25426(13) 0.0424(5) Uani 1 1 d .
C27 C 0.5163(2) 0.16977(12) 0.19930(13) 0.0438(5) Uani 1 1 d .
H27A H 0.4268 0.1869 0.1695 0.053 Uiso 1 1 calc R
H27B H 0.5829 0.1596 0.1610 0.053 Uiso 1 1 calc R
C28 C 0.1072(4) 0.07367(18) 0.4169(2) 0.0887(10) Uani 1 1 d .
H28A H 0.1610 0.0470 0.4615 0.106 Uiso 1 1 calc R
H28B H 0.0813 0.0376 0.3739 0.106 Uiso 1 1 calc R
C29 C -0.0214(4) 0.1075(2) 0.4418(3) 0.1069(13) Uani 1 1 d .
H29A H -0.1063 0.0804 0.4178 0.128 Uiso 1 1 calc R
H29B H -0.0177 0.1051 0.4996 0.128 Uiso 1 1 calc R
C30 C -0.0265(4) 0.1858(2) 0.4151(3) 0.1120(14) Uani 1 1 d .
H30A H -0.0452 0.2192 0.4585 0.134 Uiso 1 1 calc R
H30B H -0.1024 0.1925 0.3708 0.134 Uiso 1 1 calc R
C31 C 0.1133(4) 0.20374(17) 0.3897(2) 0.0843(10) Uani 1 1 d .
H31A H 0.1005 0.2255 0.3363 0.101 Uiso 1 1 calc R
H31B H 0.1647 0.2400 0.4262 0.101 Uiso 1 1 calc R
N1 N 0.48946(19) 0.09776(9) 0.24147(10) 0.0387(4) Uani 1 1 d .
O1 O 0.39202(17) 0.03527(9) 0.37548(9) 0.0489(4) Uani 1 1 d .
O2 O 0.19624(17) 0.10774(9) 0.23907(10) 0.0517(4) Uani 1 1 d .
O3 O 0.41035(18) 0.20435(9) 0.34735(10) 0.0546(4) Uani 1 1 d .
O4 O 0.19210(19) 0.13343(9) 0.39019(10) 0.0568(4) Uani 1 1 d .

loop_
_atom_site_aniso_label
_atom_site_aniso_U_11
_atom_site_aniso_U_22
_atom_site_aniso_U_33
_atom_site_aniso_U_23
_atom_site_aniso_U_13
_atom_site_aniso_U_12
Al1 0.0443(4) 0.0372(4) 0.0494(4) 0.0012(3) 0.0169(3) 0.0020(3)
C1 0.0472(12) 0.0401(11) 0.0401(11) -0.0012(9) 0.0071(9) 0.0032(10)
C2 0.0521(14) 0.0440(12) 0.0419(11) 0.0013(9) 0.0056(10) -0.0024(10)
C3 0.0652(16) 0.0547(14) 0.0528(14) 0.0104(11) 0.0139(12) -0.0010(12)
C4 0.0594(15) 0.0400(12) 0.0569(14) 0.0065(10) 0.0042(11) 0.0009(11)
C5 0.0535(14) 0.0415(12) 0.0612(14) 0.0003(10) 0.0056(11) 0.0054(11)
C6 0.0742(19) 0.0504(15) 0.105(2) 0.0065(15) 0.0220(17) 0.0149(14)
C7 0.0435(12) 0.0457(12) 0.0515(13) -0.0026(10) 0.0076(10) 0.0019(10)
C8 0.0436(12) 0.0401(11) 0.0411(11) -0.0005(9) 0.0055(9) -0.0001(9)
C9 0.0397(12) 0.0436(12) 0.0484(12) 0.0017(10) 0.0102(9) 0.0017(10)
C10 0.0423(12) 0.0383(11) 0.0564(13) 0.0027(10) 0.0081(10) -0.0061(10)
C11 0.0382(13) 0.0475(13) 0.0772(17) 0.0023(12) 0.0031(11) -0.0062(11)
C12 0.0442(15) 0.079(2) 0.102(2) -0.0021(17) 0.0038(15) 0.0039(14)
C13 0.0520(15) 0.0601(15) 0.0722(17) 0.0046(13) -0.0126(13) -0.0091(13)
C14 0.0578(16) 0.0553(14) 0.0578(14) 0.0002(12) -0.0039(12) -0.0124(12)
C15 0.086(2) 0.104(3) 0.0605(17) -0.0066(16) -0.0120(15) -0.0073(19)
C16 0.0524(14) 0.0431(12) 0.0531(13) -0.0018(10) 0.0076(11) -0.0086(10)
C17 0.0430(12) 0.0358(11) 0.0516(12) 0.0005(9) 0.0059(10) -0.0067(9)
C18 0.0455(12) 0.0382(11) 0.0476(12) -0.0034(9) 0.0110(10) 0.0013(10)
C19 0.0477(13) 0.0343(11) 0.0556(13) 0.0014(9) 0.0116(10) 0.0037(10)
C20 0.0577(14) 0.0345(11) 0.0571(13) -0.0018(10) 0.0069(11) 0.0073(11)
C21 0.100(2) 0.0518(15) 0.0709(18) -0.0170(13) 0.0283(16) -0.0012(15)
C22 0.0578(15) 0.0328(11) 0.0631(15) -0.0036(10) -0.0020(12) 0.0035(11)
C23 0.0453(13) 0.0382(12) 0.0664(15) 0.0047(10) 0.0009(11) -0.0001(10)
C24 0.0629(18) 0.0656(18) 0.094(2) -0.0048(15) 0.0090(15) -0.0219(14)
C25 0.0428(12) 0.0432(12) 0.0533(13) 0.0063(10) 0.0067(10) 0.0029(10)
C26 0.0437(12) 0.0341(11) 0.0497(12) 0.0028(9) 0.0070(10) 0.0028(9)
C27 0.0481(13) 0.0391(11) 0.0461(12) 0.0025(9) 0.0132(10) -0.0021(10)
C28 0.083(2) 0.0648(18) 0.132(3) 0.0109(18) 0.067(2) -0.0055(16)
C29 0.065(2) 0.098(3) 0.167(4) 0.003(3) 0.052(2) -0.0015(19)
C30 0.070(2) 0.099(3) 0.177(4) 0.029(3) 0.052(2) 0.026(2)
C31 0.084(2) 0.0611(18) 0.118(3) 0.0060(17) 0.053(2) 0.0249(16)
N1 0.0406(10) 0.0337(9) 0.0426(9) 0.0008(7) 0.0088(7) -0.0002(7)
O1 0.0536(10) 0.0451(9) 0.0515(9) 0.0064(7) 0.0202(7) 0.0070(7)
O2 0.0420(9) 0.0564(10) 0.0588(10) 0.0008(7) 0.0147(7) 0.0033(7)
O3 0.0622(10) 0.0417(9) 0.0654(10) -0.0087(7) 0.0291(8) -0.0058(8)
O4 0.0600(11) 0.0467(9) 0.0700(11) 0.0032(8) 0.0327(9) 0.0066(8)

loop_
_atom_type_symbol
_atom_type_description
_atom_type_scat_dispersion_real
_atom_type_scat_dispersion_imag
_atom_type_scat_source
C C 0.0033 0.0016 'International Tables Vol C Tables 4.2.6.8 and 6.1.1.4'
H H 0.0000 0.0000 'International Tables Vol C Tables 4.2.6.8 and 6.1.1.4'
N N 0.0061 0.0033 'International Tables Vol C Tables 4.2.6.8 and 6.1.1.4'
O O 0.0106 0.0060 'International Tables Vol C Tables 4.2.6.8 and 6.1.1.4'
Al Al 0.0645 0.0514 'International Tables Vol C Tables 4.2.6.8 and 6.1.1.4'

loop_
_geom_angle_atom_site_label_1
_geom_angle_atom_site_label_2
_geom_angle_atom_site_label_3
_geom_angle
O1 Al1 O3 119.58(9)
O1 Al1 O2 119.45(8)
O3 Al1 O2 120.60(9)
O1 Al1 O4 88.23(7)
O3 Al1 O4 87.86(7)
O2 Al1 O4 87.87(8)
O1 Al1 N1 92.59(7)
O3 Al1 N1 91.93(7)
O2 Al1 N1 91.53(8)
O4 Al1 N1 179.15(8)
O1 C1 C8 121.30(19)
O1 C1 C2 118.88(19)
C8 C1 C2 119.8(2)
C4 C2 C1 118.0(2)
C4 C2 C3 121.7(2)
C1 C2 C3 120.3(2)
C2 C3 H3A 109.5
C2 C3 H3B 109.5
H3A C3 H3B 109.5
C2 C3 H3C 109.5
H3A C3 H3C 109.5
H3B C3 H3C 109.5
C5 C4 C2 123.3(2)
C5 C4 H4A 118.3
C2 C4 H4A 118.3
C4 C5 C7 117.6(2)
C4 C5 C6 121.4(2)
C7 C5 C6 121.0(2)
C5 C6 H6A 109.5
C5 C6 H6B 109.5
H6A C6 H6B 109.5
C5 C6 H6C 109.5
H6A C6 H6C 109.5
H6B C6 H6C 109.5
C5 C7 C8 121.3(2)
C5 C7 H7A 119.4
C8 C7 H7A 119.4
C7 C8 C1 119.9(2)
C7 C8 C9 120.07(19)
C1 C8 C9 119.99(19)
N1 C9 C8 112.96(17)
N1 C9 H9A 109.0
C8 C9 H9A 109.0
N1 C9 H9B 109.0
C8 C9 H9B 109.0
H9A C9 H9B 107.8
O2 C10 C17 121.5(2)
O2 C10 C11 119.1(2)
C17 C10 C11 119.3(2)
C13 C11 C10 118.6(2)
C13 C11 C12 121.8(2)
C10 C11 C12 119.6(2)
C11 C12 H12A 109.5
C11 C12 H12B 109.5
H12A C12 H12B 109.5
C11 C12 H12C 109.5
H12A C12 H12C 109.5
H12B C12 H12C 109.5
C14 C13 C11 123.2(2)
C14 C13 H13A 118.4
C11 C13 H13A 118.4
C16 C14 C13 116.9(2)
C16 C14 C15 121.4(3)
C13 C14 C15 121.7(3)
C14 C15 H15A 109.5
C14 C15 H15B 109.5
H15A C15 H15B 109.5
C14 C15 H15C 109.5
H15A C15 H15C 109.5
H15B C15 H15C 109.5
C14 C16 C17 122.4(2)
C14 C16 H16A 118.8
C17 C16 H16A 118.8
C16 C17 C10 119.6(2)
C16 C17 C18 120.2(2)
C10 C17 C18 120.2(2)
N1 C18 C17 113.00(17)
N1 C18 H18A 109.0
C17 C18 H18A 109.0
N1 C18 H18B 109.0
C17 C18 H18B 109.0
H18A C18 H18B 107.8
O3 C19 C26 121.5(2)
O3 C19 C20 119.2(2)
C26 C19 C20 119.2(2)
C22 C20 C19 118.7(2)
C22 C20 C21 121.4(2)
C19 C20 C21 119.9(2)
C20 C21 H21A 109.5
C20 C21 H21B 109.5
H21A C21 H21B 109.5
C20 C21 H21C 109.5
H21A C21 H21C 109.5
H21B C21 H21C 109.5
C20 C22 C23 123.4(2)
C20 C22 H22A 118.3
C23 C22 H22A 118.3
C22 C23 C25 116.9(2)
C22 C23 C24 122.1(2)
C25 C23 C24 121.0(2)
C23 C24 H24A 109.5
C23 C24 H24B 109.5
H24A C24 H24B 109.5
C23 C24 H24C 109.5
H24A C24 H24C 109.5
H24B C24 H24C 109.5
C26 C25 C23 122.1(2)
C26 C25 H25A 119.0
C23 C25 H25A 119.0
C25 C26 C19 119.6(2)
C25 C26 C27 119.9(2)
C19 C26 C27 120.41(19)
N1 C27 C26 113.71(17)
N1 C27 H27A 108.8
C26 C27 H27A 108.8
N1 C27 H27B 108.8
C26 C27 H27B 108.8
H27A C27 H27B 107.7
O4 C28 C29 107.8(3)
O4 C28 H28A 110.1
C29 C28 H28A 110.1
O4 C28 H28B 110.1
C29 C28 H28B 110.1
H28A C28 H28B 108.5
C30 C29 C28 107.2(3)
C30 C29 H29A 110.3
C28 C29 H29A 110.3
C30 C29 H29B 110.3
C28 C29 H29B 110.3
H29A C29 H29B 108.5
C29 C30 C31 107.5(3)
C29 C30 H30A 110.2
C31 C30 H30A 110.2
C29 C30 H30B 110.2
C31 C30 H30B 110.2
H30A C30 H30B 108.5
O4 C31 C30 106.9(3)
O4 C31 H31A 110.3
C30 C31 H31A 110.3
O4 C31 H31B 110.3
C30 C31 H31B 110.3
H31A C31 H31B 108.6
C18 N1 C9 109.30(16)
C18 N1 C27 109.40(16)
C9 N1 C27 109.57(16)
C18 N1 Al1 109.92(13)
C9 N1 Al1 108.67(13)
C27 N1 Al1 109.96(13)
C1 O1 Al1 133.65(13)
C10 O2 Al1 133.62(15)
C19 O3 Al1 134.01(14)
C28 O4 C31 109.2(2)
C28 O4 Al1 122.45(16)
C31 O4 Al1 122.12(16)

loop_
_geom_bond_atom_site_label_1
_geom_bond_atom_site_label_2
_geom_bond_distance
Al1 O1 1.7477(16)
Al1 O3 1.7504(17)
Al1 O2 1.7625(18)
Al1 O4 1.9613(16)
Al1 N1 2.0685(18)
C1 O1 1.349(3)
C1 C8 1.394(3)
C1 C2 1.403(3)
C2 C4 1.384(3)
C2 C3 1.497(3)
C3 H3A 0.9600
C3 H3B 0.9600
C3 H3C 0.9600
C4 C5 1.381(3)
C4 H4A 0.9300
C5 C7 1.386(3)
C5 C6 1.509(4)
C6 H6A 0.9600
C6 H6B 0.9600
C6 H6C 0.9600
C7 C8 1.387(3)
C7 H7A 0.9300
C8 C9 1.501(3)
C9 N1 1.490(3)
C9 H9A 0.9700
C9 H9B 0.9700
C10 O2 1.351(3)
C10 C17 1.393(3)
C10 C11 1.403(3)
C11 C13 1.387(4)
C11 C12 1.497(4)
C12 H12A 0.9600
C12 H12B 0.9600
C12 H12C 0.9600
C13 C14 1.384(4)
C13 H13A 0.9300
C14 C16 1.379(3)
C14 C15 1.507(4)
C15 H15A 0.9600
C15 H15B 0.9600
C15 H15C 0.9600
C16 C17 1.390(3)
C16 H16A 0.9300
C17 C18 1.490(3)
C18 N1 1.489(3)
C18 H18A 0.9700
C18 H18B 0.9700
C19 O3 1.345(3)
C19 C26 1.400(3)
C19 C20 1.406(3)
C20 C22 1.374(3)
C20 C21 1.504(3)
C21 H21A 0.9600
C21 H21B 0.9600
C21 H21C 0.9600
C22 C23 1.386(3)
C22 H22A 0.9300
C23 C25 1.389(3)
C23 C24 1.502(4)
C24 H24A 0.9600
C24 H24B 0.9600
C24 H24C 0.9600
C25 C26 1.384(3)
C25 H25A 0.9300
C26 C27 1.496(3)
C27 N1 1.490(3)
C27 H27A 0.9700
C27 H27B 0.9700
C28 O4 1.427(3)
C28 C29 1.455(4)
C28 H28A 0.9700
C28 H28B 0.9700
C29 C30 1.449(5)
C29 H29A 0.9700
C29 H29B 0.9700
C30 C31 1.466(4)
C30 H30A 0.9700
C30 H30B 0.9700
C31 O4 1.442(3)
C31 H31A 0.9700
C31 H31B 0.9700
